data_7233258
loop_
_publ_author_name
'Okawara, Toru'
'Matsufuji, Yurina'
'Mizuno, Kouhei'
'Takehara, Kenji'
'Nagamura, Toshihiko'
'Iwasa, Seiji'

_publ_section_title
;
 Vinylpyrroles: solid-state structures and aggregation-induced emission
 properties
;
_journal_issue 40
_journal_name_full 'RSC Advances'
_journal_page_first 22817
_journal_paper_doi 10.1039/C9RA04088A
_journal_volume 9
_journal_year 2019
_chemical_formula_moiety 'C20 H25 N O8'
_chemical_formula_sum 'C20 H25 N O8'
_chemical_formula_weight 407.42
_space_group_crystal_system monoclinic
_space_group_IT_number 15
_space_group_name_Hall '-C 2yc'
_space_group_name_H-M_alt 'C 1 2/c 1'
_symmetry_Int_Tables_number 15
_symmetry_space_group_name_Hall '-C 2yc'
_symmetry_space_group_name_H-M 'C 1 2/c 1'
_atom_sites_solution_primary iterative
_audit_creation_date 2019-01-10
_audit_creation_method
;
Olex2 1.2
(compiled 2018.05.29 svn.r3508 for OlexSys, GUI svn.r5506)
;
_audit_update_record
;
2019-04-24 deposited with the CCDC.    2019-07-17 downloaded from the CCDC.
;
_cell_angle_alpha 90
_cell_angle_beta 98.80(4)
_cell_angle_gamma 90
_cell_formula_units_Z 8
_cell_length_a 20.82(11)
_cell_length_b 12.78(6)
_cell_length_c 17.52(9)
_cell_measurement_reflns_used 2004
_cell_measurement_temperature 296
_cell_measurement_theta_max 23.94
_cell_measurement_theta_min 2.36
_cell_volume 4607(4)
_computing_cell_refinement 'SAINT v8.34A (Bruker, 2013)'
_computing_data_reduction 'SAINT v8.34A (Bruker, 2013)'
_computing_molecular_graphics 'Olex2 (Dolomanov et al., 2009)'
_computing_publication_material 'Olex2 (Dolomanov et al., 2009)'
_computing_structure_refinement 'olex2.refine (Bourhis et al., 2015)'
_computing_structure_solution 'olex2.solve (Bourhis et al., 2015)'
_diffrn_ambient_temperature 296
_diffrn_measured_fraction_theta_full 0.9877
_diffrn_measured_fraction_theta_max 0.9877
_diffrn_measurement_device_type 'Bruker APEX-II CCD'
_diffrn_measurement_method '\f and \w scans'
_diffrn_radiation_type 'Mo K\a'
_diffrn_radiation_wavelength 0.71073
_diffrn_reflns_av_R_equivalents 0.0699
_diffrn_reflns_av_unetI/netI 0.0702
_diffrn_reflns_limit_h_max 23
_diffrn_reflns_limit_h_min -23
_diffrn_reflns_limit_k_max 12
_diffrn_reflns_limit_k_min -14
_diffrn_reflns_limit_l_max 19
_diffrn_reflns_limit_l_min -17
_diffrn_reflns_number 10080
_diffrn_reflns_theta_full 23.4720
_diffrn_reflns_theta_max 23.47
_diffrn_reflns_theta_min 1.88
_diffrn_standards_number 0
_exptl_absorpt_coefficient_mu 0.091
_exptl_absorpt_correction_T_max 0.7450
_exptl_absorpt_correction_T_min 0.4504
_exptl_absorpt_correction_type multi-scan
_exptl_absorpt_process_details
'SADABS-2014/5 (Bruker,2014/5) was used for absorption correction. wR2(int) was 0.1462 before and 0.0732 after correction. The Ratio of minimum to maximum transmission is 0.6046. The \l/2 correction factor is Not present.'
_exptl_crystal_colour yellow
_exptl_crystal_colour_primary yellow
_exptl_crystal_density_diffrn 1.1751
_exptl_crystal_description block
_exptl_crystal_F_000 1729.1292
_exptl_crystal_size_max 0.48
_exptl_crystal_size_mid 0.28
_exptl_crystal_size_min 0.2
_refine_diff_density_max 0.3233
_refine_diff_density_min -0.3556
_refine_diff_density_rms 0.1117
_refine_ls_d_res_high 0.8922
_refine_ls_d_res_low 10.8536
_refine_ls_goodness_of_fit_ref 1.0483
_refine_ls_hydrogen_treatment constr
_refine_ls_matrix_type full
_refine_ls_number_constraints 36
_refine_ls_number_parameters 267
_refine_ls_number_reflns 3367
_refine_ls_number_restraints 0
_refine_ls_restrained_S_all 1.0483
_refine_ls_R_factor_all 0.1107
_refine_ls_R_factor_gt 0.0767
_refine_ls_shift/su_max 0.0000
_refine_ls_shift/su_mean 0.0000
_refine_ls_structure_factor_coef Fsqd
_refine_ls_weighting_details 'w=1/[\s^2^(Fo^2^)+(0.1437P)^2^] where P=(Fo^2^+2Fc^2^)/3'
_refine_ls_weighting_scheme calc
_refine_ls_wR_factor_gt 0.1876
_refine_ls_wR_factor_ref 0.2312
_reflns_Friedel_coverage 0.0
_reflns_limit_h_max 22
_reflns_limit_h_min -23
_reflns_limit_k_max 14
_reflns_limit_k_min 0
_reflns_limit_l_max 19
_reflns_limit_l_min 0
_reflns_number_gt 2124
_reflns_number_total 3367
_reflns_threshold_expression I>=2u(I)
_cod_data_source_file c9ra04088a2.cif
_cod_data_source_block kct81_a
_cod_original_cell_volume 4605(41)
_cod_database_code 7233258
_olex2_refinement_description
;
1. Fixed Uiso
 At 1.2 times of:
  All C(H) groups, All C(H,H) groups, All N(H) groups
 At 1.5 times of:
  All C(H,H,H) groups
2.a Secondary CH2 refined with riding coordinates:
 C19(H19a,H19b), C14(H14a,H14b), C15(H15a,H15b), C17(H17a,H17b)
2.b Aromatic/amide H refined with riding coordinates:
 N1(H1), C5(H5)
2.c Idealised Me refined as rotating group:
 C12(H12a,H12b,H12c), C13(H13a,H13b,H13c), C16(H16a,H16b,H16c), C20(H20a,H20b,
 H20c), C18(H18a,H18b,H18c)
;
_olex2_submission_special_instructions 'No special instructions were received'

loop_
_space_group_symop_id
_space_group_symop_operation_xyz
1 x,y,z
2 -x,y,-z+1/2
3 -x,-y,-z
4 x,-y,z-1/2
5 x+1/2,y+1/2,z
6 -x+1/2,y+1/2,-z+1/2
7 -x+1/2,-y+1/2,-z
8 x+1/2,-y+1/2,z-1/2

loop_
_atom_site_label
_atom_site_type_symbol
_atom_site_fract_x
_atom_site_fract_y
_atom_site_fract_z
_atom_site_U_iso_or_equiv
_atom_site_adp_type
_atom_site_occupancy
_atom_site_refinement_flags_posn
O1 O 0.53255(12) 0.81282(19) 0.17027(16) 0.0841(8) Uani 1.000000 .
O2 O 0.69040(13) 1.0034(2) 0.34953(15) 0.0950(9) Uani 1.000000 .
O3 O 0.62715(12) 0.7429(2) 0.22629(16) 0.0904(9) Uani 1.000000 .
O4 O 0.70501(12) 0.8349(2) 0.31840(13) 0.0860(8) Uani 1.000000 .
O5 O 0.60827(17) 1.2676(2) 0.2121(2) 0.1157(11) Uani 1.000000 .
O6 O 0.52341(15) 1.3597(2) 0.14670(19) 0.1057(9) Uani 1.000000 .
O7 O 0.35546(12) 1.0465(2) -0.04106(15) 0.0909(9) Uani 1.000000 .
O8 O 0.39425(10) 0.8996(2) 0.02661(13) 0.0735(7) Uani 1.000000 .
N1 N 0.49040(11) 1.0023(2) 0.11679(14) 0.0578(7) Uani 1.000000 .
H1 H 0.48996(11) 0.9351(2) 0.12051(14) 0.0694(9) Uiso 1.000000 R
C1 C 0.53482(14) 1.0668(3) 0.16152(17) 0.0573(8) Uani 1.000000 .
C2 C 0.51730(15) 1.1736(3) 0.13719(19) 0.0619(9) Uani 1.000000 .
C3 C 0.46210(15) 1.1683(3) 0.07518(18) 0.0639(9) Uani 1.000000 .
C4 C 0.44683(14) 1.0597(3) 0.06535(18) 0.0583(8) Uani 1.000000 .
C5 C 0.58780(14) 1.0307(3) 0.22009(18) 0.0620(9) Uani 1.000000 .
H5 H 0.60898(14) 1.0851(3) 0.24898(18) 0.0744(11) Uiso 1.000000 R
C6 C 0.61363(14) 0.9322(3) 0.24222(18) 0.0629(9) Uani 1.000000 .
C7 C 0.58744(16) 0.8291(3) 0.2092(2) 0.0697(10) Uani 1.000000 .
C8 C 0.67182(17) 0.9296(3) 0.3065(2) 0.0716(10) Uani 1.000000 .
C9 C 0.5548(2) 1.2692(3) 0.1698(2) 0.0744(10) Uani 1.000000 .
C10 C 0.39397(15) 1.0048(3) 0.01080(19) 0.0655(9) Uani 1.000000 .
C11 C 0.69761(19) 0.7599(4) 0.2541(2) 0.0905(13) Uani 1.000000 .
C12 C 0.7239(2) 0.6540(4) 0.2877(3) 0.1221(17) Uani 1.000000 .
H12a H 0.6997(12) 0.6325(15) 0.3275(15) 0.183(3) Uiso 1.000000 GR
H12b H 0.7193(17) 0.6023(8) 0.2475(5) 0.183(3) Uiso 1.000000 GR
H12c H 0.7689(5) 0.6611(8) 0.309(2) 0.183(3) Uiso 1.000000 GR
C13 C 0.7322(2) 0.7993(4) 0.1887(2) 0.1188(17) Uani 1.000000 .
H13a H 0.7294(16) 0.7472(13) 0.1489(10) 0.178(3) Uiso 1.000000 GR
H13b H 0.7119(12) 0.8627(16) 0.1678(14) 0.178(3) Uiso 1.000000 GR
H13c H 0.7771(5) 0.813(3) 0.2084(5) 0.178(3) Uiso 1.000000 GR
C14 C 0.42404(17) 1.2576(3) 0.0291(2) 0.0764(10) Uani 1.000000 .
H14a H 0.45336(17) 1.3158(3) 0.0255(2) 0.0917(12) Uiso 1.000000 R
H14b H 0.40864(17) 1.2333(3) -0.0229(2) 0.0917(12) Uiso 1.000000 R
C15 C 0.36467(19) 1.2975(3) 0.0659(3) 0.0962(13) Uani 1.000000 .
H15a H 0.33405(19) 1.2404(3) 0.0667(3) 0.1155(16) Uiso 1.000000 R
H15b H 0.37964(19) 1.3181(3) 0.1189(3) 0.1155(16) Uiso 1.000000 R
C16 C 0.3291(2) 1.3917(4) 0.0219(3) 0.1338(19) Uani 1.000000 .
H16a H 0.3184(18) 1.3747(13) -0.0319(5) 0.201(3) Uiso 1.000000 GR
H16b H 0.2899(11) 1.407(2) 0.0426(16) 0.201(3) Uiso 1.000000 GR
H16c H 0.3569(8) 1.4520(9) 0.028(2) 0.201(3) Uiso 1.000000 GR
C17 C 0.5577(3) 1.4596(3) 0.1697(3) 0.1267(18) Uani 1.000000 .
H17a H 0.5638(3) 1.4682(3) 0.2253(3) 0.152(2) Uiso 1.000000 R
H17b H 0.5999(3) 1.4609(3) 0.1527(3) 0.152(2) Uiso 1.000000 R
C18 C 0.5152(4) 1.5436(5) 0.1311(5) 0.195(3) Uani 1.000000 .
H18a H 0.511(3) 1.535(4) 0.0761(4) 0.292(5) Uiso 1.000000 GR
H18b H 0.4731(13) 1.539(4) 0.147(3) 0.292(5) Uiso 1.000000 GR
H18c H 0.534(2) 1.6106(5) 0.145(4) 0.292(5) Uiso 1.000000 GR
C19 C 0.34367(18) 0.8340(3) -0.0196(2) 0.0900(12) Uani 1.000000 .
H19a H 0.30097(18) 0.8537(3) -0.0088(2) 0.1080(15) Uiso 1.000000 R
H19b H 0.34461(18) 0.8443(3) -0.0743(2) 0.1080(15) Uiso 1.000000 R
C20 C 0.3573(2) 0.7202(4) 0.0017(3) 0.1119(16) Uani 1.000000 .
H20a H 0.3265(12) 0.6764(4) -0.0300(15) 0.168(2) Uiso 1.000000 GR
H20b H 0.4005(7) 0.7024(9) -0.007(2) 0.168(2) Uiso 1.000000 GR
H20c H 0.3534(18) 0.7096(7) 0.0550(7) 0.168(2) Uiso 1.000000 GR

loop_
_atom_site_aniso_label
_atom_site_aniso_U_11
_atom_site_aniso_U_22
_atom_site_aniso_U_33
_atom_site_aniso_U_12
_atom_site_aniso_U_13
_atom_site_aniso_U_23
O1 0.0678(16) 0.0824(17) 0.098(2) -0.0005(13) -0.0008(14) -0.0040(13)
O2 0.0926(19) 0.120(2) 0.0671(17) -0.0121(17) -0.0047(15) -0.0078(16)
O3 0.0786(17) 0.097(2) 0.092(2) 0.0237(14) 0.0002(15) -0.0100(14)
O4 0.0821(16) 0.122(2) 0.0535(15) 0.0201(15) 0.0073(12) 0.0011(13)
O5 0.109(2) 0.103(2) 0.125(3) -0.0202(18) -0.015(2) -0.0153(18)
O6 0.114(2) 0.0742(19) 0.127(2) -0.0139(17) 0.0114(18) -0.0003(16)
O7 0.0807(17) 0.119(2) 0.0691(17) 0.0017(15) -0.0024(14) 0.0131(15)
O8 0.0634(14) 0.0876(18) 0.0678(16) -0.0071(12) 0.0042(12) -0.0077(12)
N1 0.0503(14) 0.0704(18) 0.0552(15) -0.0015(13) 0.0158(13) -0.0001(13)
C1 0.0520(17) 0.077(2) 0.0469(18) -0.0040(16) 0.0194(15) -0.0043(15)
C2 0.0598(18) 0.078(2) 0.0539(19) -0.0041(16) 0.0267(16) -0.0016(16)
C3 0.0599(19) 0.081(2) 0.057(2) 0.0004(17) 0.0279(17) -0.0001(16)
C4 0.0503(17) 0.077(2) 0.0511(19) -0.0015(16) 0.0181(15) 0.0025(15)
C5 0.0532(17) 0.086(2) 0.0504(19) -0.0083(17) 0.0181(16) -0.0050(16)
C6 0.0521(17) 0.093(3) 0.0459(19) -0.0046(18) 0.0164(15) -0.0039(16)
C7 0.057(2) 0.093(3) 0.061(2) 0.0106(19) 0.0142(18) 0.0014(18)
C8 0.063(2) 0.103(3) 0.051(2) 0.000(2) 0.0157(17) 0.0044(19)
C9 0.077(2) 0.088(3) 0.063(2) -0.011(2) 0.025(2) -0.0074(19)
C10 0.0584(19) 0.087(3) 0.055(2) 0.0047(18) 0.0206(17) 0.0008(18)
C11 0.072(2) 0.134(4) 0.062(2) 0.035(2) 0.001(2) -0.006(2)
C12 0.112(3) 0.151(4) 0.096(3) 0.059(3) -0.006(3) -0.010(3)
C13 0.085(3) 0.213(5) 0.061(3) 0.043(3) 0.018(2) -0.006(3)
C14 0.081(2) 0.081(2) 0.070(2) 0.0057(19) 0.023(2) 0.0098(18)
C15 0.094(3) 0.098(3) 0.102(3) 0.024(2) 0.031(3) 0.011(2)
C16 0.132(4) 0.120(4) 0.149(5) 0.048(3) 0.020(4) 0.017(4)
C17 0.160(5) 0.078(3) 0.137(5) -0.033(3) 0.007(4) -0.013(3)
C18 0.294(10) 0.092(4) 0.181(7) -0.037(5) -0.021(7) 0.015(4)
C19 0.069(2) 0.119(3) 0.082(3) -0.022(2) 0.012(2) -0.024(2)
C20 0.127(4) 0.107(4) 0.109(4) -0.037(3) 0.039(3) -0.025(3)

loop_
_atom_type_symbol
_atom_type_scat_dispersion_real
_atom_type_scat_dispersion_imag
_atom_type_scat_Cromer_Mann_a1
_atom_type_scat_Cromer_Mann_a2
_atom_type_scat_Cromer_Mann_a3
_atom_type_scat_Cromer_Mann_a4
_atom_type_scat_Cromer_Mann_b1
_atom_type_scat_Cromer_Mann_b2
_atom_type_scat_Cromer_Mann_b3
_atom_type_scat_Cromer_Mann_b4
_atom_type_scat_Cromer_Mann_c
_atom_type_scat_source
_atom_type_scat_dispersion_source
H 0.00000 0.00000 0.49300 0.32291 0.14019 0.04081 10.51090 26.12570 3.14236 57.79970 0.0030380000826 'International Tables Volume C Table 6.1.1.4 (pp. 500-502)' 'Henke, Gullikson and Davis, At. Data and Nucl. Data Tables, 1993, 54, 2'
C 0.00347 0.00161 2.31000 1.02000 1.58860 0.86500 20.84390 10.20750 0.56870 51.65120 0.215599998832 'International Tables Volume C Table 6.1.1.4 (pp. 500-502)' 'Henke, Gullikson and Davis, At. Data and Nucl. Data Tables, 1993, 54, 2'
O 0.01158 0.00611 3.04850 2.28680 1.54630 0.86700 13.27710 5.70110 0.32390 32.90890 0.250800013542 'International Tables Volume C Table 6.1.1.4 (pp. 500-502)' 'Henke, Gullikson and Davis, At. Data and Nucl. Data Tables, 1993, 54, 2'
N 0.00653 0.00323 12.21260 3.13220 2.01250 1.16630 0.00570 9.89330 28.99750 0.58260 -11.5290002823 'International Tables Volume C Table 6.1.1.4 (pp. 500-502)' 'Henke, Gullikson and Davis, At. Data and Nucl. Data Tables, 1993, 54, 2'

loop_
_geom_angle_atom_site_label_1
_geom_angle_atom_site_label_2
_geom_angle_atom_site_label_3
_geom_angle
C11 O3 C7 118.8(3)
C11 O4 C8 117.4(3)
C17 O6 C9 117.4(4)
C19 O8 C10 117.5(3)
C4 N1 C1 111.4(3)
C2 C1 N1 106.0(3)
C5 C1 N1 125.1(3)
C5 C1 C2 128.9(3)
C3 C2 C1 107.9(3)
C9 C2 C1 123.5(3)
C9 C2 C3 128.5(3)
C4 C3 C2 105.7(3)
C14 C3 C2 129.6(3)
C14 C3 C4 124.6(3)
C3 C4 N1 108.9(3)
C10 C4 N1 120.3(3)
C10 C4 C3 130.8(3)
C6 C5 C1 134.0(3)
C7 C6 C5 125.3(3)
C8 C6 C5 116.9(3)
C8 C6 C7 117.7(3)
O3 C7 O1 116.8(3)
C6 C7 O1 126.8(3)
C6 C7 O3 116.3(3)
O4 C8 O2 118.1(3)
C6 C8 O2 125.1(4)
C6 C8 O4 116.7(3)
O6 C9 O5 122.6(4)
C2 C9 O5 125.2(4)
C2 C9 O6 112.1(3)
O8 C10 O7 123.5(3)
C4 C10 O7 126.2(3)
C4 C10 O8 110.2(3)
O4 C11 O3 109.2(3)
C12 C11 O3 105.7(4)
C12 C11 O4 106.8(3)
C13 C11 O3 110.9(3)
C13 C11 O4 110.7(4)
C13 C11 C12 113.3(3)
C15 C14 C3 113.6(3)
C16 C15 C14 113.2(3)
C18 C17 O6 105.6(4)
C20 C19 O8 108.4(3)

loop_
_geom_bond_atom_site_label_1
_geom_bond_atom_site_label_2
_geom_bond_distance
O1 C7 1.255(6)
O2 C8 1.231(6)
O3 C7 1.382(6)
O3 C11 1.489(9)
O4 C8 1.393(7)
O4 C11 1.469(7)
O5 C9 1.239(7)
O6 C9 1.359(7)
O6 C17 1.488(7)
O7 C10 1.237(6)
O8 C10 1.373(8)
O8 C19 1.485(6)
N1 C1 1.388(6)
N1 C4 1.387(6)
C1 C2 1.459(8)
C1 C5 1.462(7)
C2 C3 1.457(7)
C2 C9 1.514(7)
C3 C4 1.427(8)
C3 C14 1.545(7)
C4 C10 1.515(7)
C5 C6 1.399(7)
C6 C7 1.507(8)
C6 C8 1.523(7)
C11 C12 1.543(8)
C11 C13 1.529(8)
C14 C15 1.564(8)
C15 C16 1.554(8)
C17 C18 1.486(9)
C19 C20 1.517(9)
